data_7245198
loop_
_publ_author_name
'Muromachi, Sanehiro'
'Kida, Masato'
'Morimoto, Masato'
'Yamane, Shogo'
'Takeya, Satoshi'

_publ_section_title
;
 Designing the structure and relevant properties of semiclathrate hydrates
 by partly asymmetric alkylammonium salts
;
_journal_name_full 'Physical Chemistry Chemical Physics'
_journal_paper_doi 10.1039/D2CP02625B
_journal_year 2022
_chemical_formula_moiety '0.22(Br), 0.38(O), H12.59 O7.24, H0.9 O0.5, H3.27 O1.5, 0.23(C17 H38 N)'
_chemical_formula_sum 'C3.65 H16.27 Br0.21 N0.22 O9.66'
_chemical_formula_weight 234.73
_space_group_crystal_system orthorhombic
_space_group_IT_number 51
_space_group_name_Hall '-P 2a 2a'
_space_group_name_H-M_alt 'P m m a'
_atom_sites_solution_hydrogens mixed
_atom_sites_solution_primary dual
_audit_creation_date 2022-04-05
_audit_creation_method
;
Olex2 1.3-ac4
(compiled 2019.04.23 svn.r3594 for Rigaku Oxford Diffraction, GUI svn.r5739)
;
_audit_update_record
;
2022-06-02 deposited with the CCDC.	2022-07-07 downloaded from the CCDC.
;
_cell_angle_alpha 90
_cell_angle_beta 90
_cell_angle_gamma 90
_cell_formula_units_Z 8
_cell_length_a 21.0695(10)
_cell_length_b 12.6077(6)
_cell_length_c 12.0415(6)
_cell_measurement_reflns_used 5064
_cell_measurement_temperature 90.00(16)
_cell_measurement_theta_max 31.3360
_cell_measurement_theta_min 1.9430
_cell_volume 3198.7(3)
_computing_cell_refinement 'CrysAlisPro 1.171.41.104a (Rigaku OD, 2021)'
_computing_data_collection 'CrysAlisPro 1.171.41.104a (Rigaku OD, 2021)'
_computing_data_reduction 'CrysAlisPro 1.171.41.104a (Rigaku OD, 2021)'
_computing_molecular_graphics 'Olex2 (Dolomanov et al., 2009)'
_computing_publication_material 'Olex2 (Dolomanov et al., 2009)'
_computing_structure_refinement 'ShelXL (Sheldrick, 2015)'
_computing_structure_solution 'ShelXT (Sheldrick, 2015)'
_diffrn_ambient_environment N~2~
_diffrn_ambient_temperature 90.00(16)
_diffrn_detector 'Hybrid Pixel Array Detector'
_diffrn_detector_area_resol_mean 10.0000
_diffrn_detector_type HyPix
_diffrn_measured_fraction_theta_full 0.999
_diffrn_measured_fraction_theta_max 0.826
_diffrn_measurement_details
;
List of Runs (angles in degrees, time in seconds):

  # Type    Start    End  Width  t~exp~   \w     \q     \k     \f   Frames
#--------------------------------------------------------------------------
  1  \w    -36.00   0.00   0.50   17.74    --   -4.27 -76.00  57.00   72
  2  \w    -72.00 -43.00   0.50   17.74    --   -4.27 -76.00  57.00   58
  3  \w    -20.00  22.00   0.50   17.74    --   -4.27 -99.00 150.00   84
  4  \w    -28.00  -3.00   0.50   17.74    --   -4.27  79.00 -62.00   50
  5  \w    -20.00  40.00   0.50   17.74    --    6.85 -99.00 -60.00  120
;
_diffrn_measurement_device 'four-circle diffractometer'
_diffrn_measurement_device_type 'XtaLAB Synergy, Dualflex, HyPix'
_diffrn_measurement_method '\w scans'
_diffrn_orient_matrix_type 'CrysAlisPro convention (1999,Acta A55,543-557)'
_diffrn_orient_matrix_UB_11 0.0141684000
_diffrn_orient_matrix_UB_12 0.0273815000
_diffrn_orient_matrix_UB_13 -0.0451027000
_diffrn_orient_matrix_UB_21 -0.0241813000
_diffrn_orient_matrix_UB_22 0.0390591000
_diffrn_orient_matrix_UB_23 0.0027247000
_diffrn_orient_matrix_UB_31 0.0186603000
_diffrn_orient_matrix_UB_32 0.0298332000
_diffrn_orient_matrix_UB_33 0.0377714000
_diffrn_radiation_monochromator mirror
_diffrn_radiation_probe x-ray
_diffrn_radiation_type 'Mo K\a'
_diffrn_radiation_wavelength 0.71073
_diffrn_reflns_av_R_equivalents 0.0617
_diffrn_reflns_av_unetI/netI 0.0580
_diffrn_reflns_Laue_measured_fraction_full 0.999
_diffrn_reflns_Laue_measured_fraction_max 0.826
_diffrn_reflns_limit_h_max 28
_diffrn_reflns_limit_h_min -22
_diffrn_reflns_limit_k_max 15
_diffrn_reflns_limit_k_min -15
_diffrn_reflns_limit_l_max 14
_diffrn_reflns_limit_l_min -17
_diffrn_reflns_number 20300
_diffrn_reflns_point_group_measured_fraction_full 0.999
_diffrn_reflns_point_group_measured_fraction_max 0.826
_diffrn_reflns_theta_full 25.242
_diffrn_reflns_theta_max 31.024
_diffrn_reflns_theta_min 1.948
_diffrn_source 'micro-focus sealed X-ray tube'
_diffrn_source_type 'PhotonJet (Mo) X-ray Source'
_exptl_absorpt_coefficient_mu 0.621
_exptl_absorpt_correction_T_max 1.00000
_exptl_absorpt_correction_T_min 0.96376
_exptl_absorpt_correction_type multi-scan
_exptl_absorpt_process_details
;
CrysAlisPro 1.171.41.104a (Rigaku Oxford Diffraction, 2021)
Empirical absorption correction using spherical harmonics,
implemented in SCALE3 ABSPACK scaling algorithm.
;
_exptl_crystal_colour 'clear colourless'
_exptl_crystal_colour_lustre clear
_exptl_crystal_colour_primary colourless
_exptl_crystal_density_diffrn 0.975
_exptl_crystal_description prism
_exptl_crystal_F_000 995
_exptl_crystal_size_max 0.05
_exptl_crystal_size_mid 0.05
_exptl_crystal_size_min 0.05
_refine_diff_density_max 0.437
_refine_diff_density_min -0.455
_refine_diff_density_rms 0.062
_refine_ls_extinction_method none
_refine_ls_goodness_of_fit_ref 1.083
_refine_ls_hydrogen_treatment mixed
_refine_ls_matrix_type full
_refine_ls_number_parameters 346
_refine_ls_number_reflns 4514
_refine_ls_number_restraints 29
_refine_ls_restrained_S_all 1.081
_refine_ls_R_factor_all 0.0748
_refine_ls_R_factor_gt 0.0493
_refine_ls_shift/su_max 0.039
_refine_ls_shift/su_mean 0.002
_refine_ls_structure_factor_coef Fsqd
_refine_ls_weighting_details 'w=1/[\s^2^(Fo^2^)+(0.0340P)^2^+2.5572P] where P=(Fo^2^+2Fc^2^)/3'
_refine_ls_weighting_scheme calc
_refine_ls_wR_factor_gt 0.1117
_refine_ls_wR_factor_ref 0.1188
_reflns_Friedel_coverage 0.000
_reflns_number_gt 3374
_reflns_number_total 4514
_reflns_threshold_expression 'I > 2\s(I)'
_cod_data_source_file d2cp02625b2.cif
_cod_data_source_block 20220328_sv20_mo_90k_auto
_cod_database_code 7245198
_shelx_shelxl_version_number 2016/6
_chemical_oxdiff_formula (C4H9)3C5H11NBr(H2O)38
_chemical_oxdiff_usercomment 'N4445-3-HYD hydrate'
_shelx_space_group_comment
;
The symmetry employed for this shelxl refinement is uniquely defined
by the following loop, which should always be used as a source of
symmetry information in preference to the above space-group names.
They are only intended as comments.
;
_diffrn_oxdiff_digest_frames
;
01ea679cf95e7796c0116bd8c54f7acad3000251021
;
_reflns_odcompleteness_completeness 99.89
_reflns_odcompleteness_iscentric 1
_reflns_odcompleteness_theta 26.32
_olex2_refinement_description
;
1. Fixed Uiso
 At 1.2 times of:
  All C(H,H) groups
 At 1.5 times of:
  All C(H,H,H) groups, All C(H,H,H,H,H) groups, All O(H) groups, All O(H,H)
  groups, All O(H,H,H) groups, All O(H,H,H,H) groups
2. Restrained distances
 O2-H2A = O2-H2B
 0.87 with sigma of 0.02
 O10-H10A = O10-H10B
 0.87 with sigma of 0.02
 O11-H11A = O11-H11B
 0.87 with sigma of 0.02
 O12-H12A = O12-H12B
 0.87 with sigma of 0.02
 O13-H13A = O13-H13B
 0.87 with sigma of 0.02
 O14-H14A = O14-H14B
 0.87 with sigma of 0.02
 O15-H15A = O15-H15B
 0.87 with sigma of 0.02
 O16-H16A = O16-H16B
 0.87 with sigma of 0.02
 O17-H17A = O17-H17B
 0.87 with sigma of 0.02
 H13A-H13B
 1.38 with sigma of 0.04
 H2A-H2B
 1.38 with sigma of 0.04
 H17A-H17B
 1.38 with sigma of 0.04
 H11A-H11B
 1.38 with sigma of 0.04
 H15A-H15B
 1.38 with sigma of 0.04
 H10A-H10B
 1.38 with sigma of 0.04
 H12A-H12B
 1.38 with sigma of 0.04
 H14A-H14B
 1.38 with sigma of 0.04
 H16A-H16B
 1.38 with sigma of 0.04
3. Uiso/Uaniso restraints and constraints
Uiso(C1B) = Uiso(C1D)
Uiso(C2B) = Uiso(C2D)
Uiso(C3B) = Uiso(C3D)
Uiso(C4B) = Uiso(C4D)
Uanis(C1A) = Uanis(C1C)
Uanis(C2A) = Uanis(C2C)
Uanis(C3A) = Uanis(C3C)
Uanis(C4A) = Uanis(C4C)
4. Others
 1*[Sof(O21A)+Sof(H21A)+Sof(H21B)]+1*[Sof(O21B)]+1*[Sof(O21C)]=1 with esd of 0.1
 1*[Sof(O20A)]+1*[Sof(O20B)]+1*[Sof(O20C)]=1 with esd of 0.01
 Sof(ON1)=0.25*(1-FVAR(2))
 Sof(N1)=Sof(C1A)=Sof(H1AA)=Sof(H1AB)=Sof(C2A)=Sof(H2AA)=Sof(H2AB)=Sof(C3A)=
 Sof(H3AA)=Sof(H3AB)=Sof(C4A)=Sof(H4AA)=Sof(H4AB)=Sof(H4AC)=Sof(C1B)=Sof(H1BA)=
 Sof(H1BB)=Sof(C2B)=Sof(H2BA)=Sof(H2BB)=Sof(C3B)=Sof(H3BA)=Sof(H3BB)=Sof(C4B)=
 Sof(H4BA)=Sof(H4BB)=Sof(H4BC)=Sof(C1C)=Sof(H1CA)=Sof(H1CB)=Sof(C2C)=Sof(H2CA)=
 Sof(H2CB)=Sof(C3C)=Sof(H3CA)=Sof(H3CB)=Sof(C4C)=Sof(H4CA)=Sof(H4CB)=Sof(H4CC)=
 Sof(C1D)=Sof(H1DA)=Sof(H1DB)=Sof(C2D)=Sof(H2DA)=Sof(H2DB)=Sof(C3D)=Sof(H3DA)=
 Sof(H3DB)=Sof(C4D)=Sof(H4DA)=Sof(H4DB)=Sof(C5D)=Sof(H5DA)=Sof(H5DB)=Sof(H5DC)=
 0.25*FVAR(2)
 Sof(H21A)=Sof(H21B)=0.12495*FVAR(3)
 Sof(O21A)=0.5*FVAR(3)
 Fixed Sof: H18A(0.25) H18B(0.25) H20B(0.25) H2A(0.5) H2B(0.5) H2C(0.5)
 H2D(0.5) H10A(0.5) H10B(0.5) H10C(0.5) H10D(0.5) H11A(0.5) H11B(0.5) H11C(0.5)
 H11D(0.5) H12C(0.25) H14B(0.5) H14C(0.5)
5.a Secondary CH2 refined with riding coordinates:
 C1A(H1AA,H1AB), C2A(H2AA,H2AB), C3A(H3AA,H3AB), C1B(H1BA,H1BB), C2B(H2BA,
 H2BB), C3B(H3BA,H3BB), C1C(H1CA,H1CB), C2C(H2CA,H2CB), C3C(H3CA,H3CB),
 C1D(H1DA,H1DB), C2D(H2DA,H2DB), C3D(H3DA,H3DB), C4D(H4DA,H4DB)
5.b Idealised Me refined as rotating group:
 C4A(H4AA,H4AB,H4AC), C4B(H4BA,H4BB,H4BC), C4C(H4CA,H4CB,H4CC), C5D(H5DA,H5DB,
 H5DC)
;
_olex2_submission_special_instructions 'No special instructions were received'
_oxdiff_exptl_absorpt_empirical_details
;
Empirical correction (ABSPACK) includes:
- Absorption correction using spherical harmonics
- Frame scaling
;
_oxdiff_exptl_absorpt_empirical_full_max 1.136
_oxdiff_exptl_absorpt_empirical_full_min 0.885

loop_
_space_group_symop_operation_xyz
'x, y, z'
'-x+1/2, -y, z'
'x+1/2, -y, -z'
'-x, y, -z'
'-x, -y, -z'
'x-1/2, y, -z'
'-x-1/2, y, z'
'x, -y, z'

loop_
_atom_site_label
_atom_site_type_symbol
_atom_site_fract_x
_atom_site_fract_y
_atom_site_fract_z
_atom_site_U_iso_or_equiv
_atom_site_adp_type
_atom_site_occupancy
_atom_site_site_symmetry_order
_atom_site_calc_flag
_atom_site_refinement_flags_posn
_atom_site_refinement_flags_adp
_atom_site_refinement_flags_occupancy
_atom_site_disorder_assembly
_atom_site_disorder_group
Br1 Br 0.250000 0.500000 -0.02935(3) 0.02035(6) Uiso 0.6976(7) 4 d S T P A 2
Br2 Br 0.250000 0.500000 -0.00601(18) 0.0210(4) Uiso 0.1030(7) 4 d S T P B 3
Br3 Br 0.250000 0.500000 -0.0484(2) 0.0129(5) Uiso 0.0779(6) 4 d S T P C 4
O18A O 0.6386(2) 0.500000 1.1323(4) 0.0176(10) Uiso 0.202(3) 2 d S T P D 5
O18B O 0.60286(6) 0.500000 1.12456(10) 0.0292(3) Uiso 0.972(3) 2 d S T P E 6
H18A H 0.589(3) 0.438(5) 1.103(5) 0.044 Uiso 0.25 1 d R . . F 6
H18B H 0.6428(19) 0.500000 1.084(3) 0.044 Uiso 0.5 2 d RS T P G 6
O21A O 0.750000 0.2048(2) 0.6646(2) 0.0380(6) Uiso 0.518(3) 2 d S T P H 7
H21A H 0.750000 0.250(15) 0.734(14) 0.057 Uiso 0.1294(8) 2 d RS T P H 7
H21B H 0.709(11) 0.21(2) 0.63(2) 0.057 Uiso 0.0647(4) 1 d R . . H 7
O21B O 0.750000 0.2407(2) 0.6538(2) 0.0279(6) Uiso 0.444(3) 2 d S T P I 8
O21C O 0.750000 0.2924(14) 0.6358(15) 0.039(4) Uiso 0.078(3) 2 d S T P J 9
O20A O 0.42721(8) 0.500000 0.64746(14) 0.0283(4) Uiso 0.717(3) 2 d S T P K 10
H20B H 0.4118(19) 0.500000 0.720(3) 0.042 Uiso 0.5 2 d RS T P L 10
O20B O 0.4088(3) 0.500000 0.6402(5) 0.0133(11) Uiso 0.177(2) 2 d S T P M 11
O20C O 0.8632(7) 0.500000 0.3652(12) 0.055(4) Uiso 0.110(3) 2 d S T P N 12
ON1 O 0.750000 0.500000 0.4715(13) 0.007(3) Uiso 0.0823(19) 4 d S T P O 13
O2 O 0.64143(4) 0.18023(6) 0.93465(7) 0.0260(2) Uani 1 1 d D . . . .
H2A H 0.6770(6) 0.2119(15) 0.9233(19) 0.039 Uiso 0.5 1 d DR . . . .
H2B H 0.6233(8) 0.1630(18) 0.8737(10) 0.039 Uiso 0.5 1 d DR . . . .
H2C H 0.6129(13) 0.218(2) 0.964(2) 0.039 Uiso 0.5 1 d R . . . .
H2D H 0.6541(13) 0.137(2) 0.967(2) 0.039 Uiso 0.5 1 d R . . . .
O10 O 0.55729(4) 0.30205(6) 1.05798(7) 0.0266(2) Uani 1 1 d D . . . .
H10A H 0.5859(6) 0.2636(14) 1.0247(16) 0.040 Uiso 0.5 1 d DR . . . .
H10B H 0.5245(6) 0.3063(19) 1.0148(14) 0.040 Uiso 0.5 1 d DR . . . .
H10C H 0.5538(13) 0.270(2) 1.117(2) 0.040 Uiso 0.5 1 d R . . . .
H10D H 0.5730(12) 0.374(2) 1.079(2) 0.040 Uiso 0.5 1 d R . . . .
O11 O 0.57929(4) 0.10866(7) 0.74853(6) 0.0260(2) Uani 1 1 d D . . . .
H11A H 0.5997(7) 0.1287(19) 0.8062(11) 0.039 Uiso 0.5 1 d DR . . . .
H11B H 0.5409(5) 0.129(2) 0.7485(18) 0.039 Uiso 0.5 1 d DR . . . .
H11C H 0.5994(13) 0.126(2) 0.692(2) 0.039 Uiso 0.5 1 d R . . . .
H11D H 0.5809(13) 0.053(2) 0.750(2) 0.039 Uiso 0.5 1 d R . . . .
O12 O 0.44411(4) 0.29862(7) 0.56090(7) 0.0276(2) Uani 1 1 d D . . . .
H12A H 0.4471(10) 0.2602(13) 0.6211(10) 0.041 Uiso 0.59(2) 1 d DR . . . .
H12B H 0.4144(7) 0.2619(14) 0.5276(13) 0.041 Uiso 0.56(2) 1 d DR . . . .
H12C H 0.483(2) 0.300(4) 0.516(5) 0.041 Uiso 0.25 1 d R . . . .
O13 O 0.68363(5) 0.000000 0.04162(9) 0.0240(3) Uani 1 2 d DS T P . .
H13A H 0.6637(10) 0.000000 0.1047(10) 0.036 Uiso 0.54(4) 2 d DRS T P . .
H13B H 0.6697(10) 0.0566(10) 0.0082(13) 0.036 Uiso 0.49(2) 1 d DR . . . .
H13C H 0.7210(18) 0.000000 0.052(3) 0.036 Uiso 0.45(4) 2 d RS T P . .
O14 O 0.63969(4) 0.17171(7) 0.55756(7) 0.0289(2) Uani 1 1 d D . . . .
H14A H 0.6162(8) 0.156(2) 0.6147(12) 0.043 Uiso 0.35(2) 1 d DR . . . .
H14B H 0.6767(5) 0.187(2) 0.5864(17) 0.043 Uiso 0.5 1 d DR . . . .
H14C H 0.6499(13) 0.120(2) 0.515(2) 0.043 Uiso 0.5 1 d R . . . .
H14D H 0.6150(12) 0.207(2) 0.537(2) 0.043 Uiso 0.56(2) 1 d R . . . .
O15 O 0.61887(5) 0.000000 0.24026(9) 0.0250(3) Uani 1 2 d DS T P . .
H15A H 0.6464(7) 0.000000 0.2944(10) 0.038 Uiso 0.68(4) 2 d DRS T P . .
H15B H 0.6436(7) 0.000000 0.1829(10) 0.038 Uiso 0.78(4) 2 d DRS T P . .
H15C H 0.5960(10) 0.0473(17) 0.2433(15) 0.038 Uiso 0.63(2) 1 d R . . . .
O16 O 0.68381(5) 0.000000 0.43757(9) 0.0255(3) Uani 1 2 d DS T P . .
H16A H 0.6647(8) 0.000000 0.3742(10) 0.038 Uiso 0.59(4) 2 d DRS T P . .
H16B H 0.7243(5) 0.000000 0.429(3) 0.038 Uiso 0.44(3) 2 d DRS T P . .
H16C H 0.6692(15) 0.048(2) 0.460(3) 0.038 Uiso 0.40(2) 1 d R . . . .
O17 O 0.45676(4) 0.17997(7) 0.75296(6) 0.0258(2) Uani 1 1 d D . . . .
H17A H 0.4943(6) 0.1536(19) 0.752(3) 0.039 Uiso 0.31(3) 1 d DR . . . .
H17B H 0.4517(11) 0.2131(15) 0.8154(10) 0.039 Uiso 0.46(2) 1 d DR . . . .
H17C H 0.4518(16) 0.210(3) 0.697(3) 0.039 Uiso 0.40(2) 1 d R . . . .
O19 O 0.750000 0.28677(10) 0.87635(10) 0.0307(3) Uani 1 2 d S T P . .
H19A H 0.750000 0.350(3) 0.907(3) 0.046 Uiso 0.67(4) 2 d RS T P . .
H19B H 0.712(3) 0.253(5) 0.904(5) 0.046 Uiso 0.22(3) 1 d R . . . .
N1 N 0.7439(2) 0.5077(4) 0.4954(2) 0.0247(6) Uiso 0.2294(5) 1 d . . . O -1
C1A C 0.7722(2) 0.4220(4) 0.4288(4) 0.0210(7) Uani 0.2294(5) 1 d . . . O -1
H1AA H 0.787855 0.367034 0.480793 0.025 Uiso 0.2294(5) 1 calc R . . O -1
H1AB H 0.809729 0.451466 0.390145 0.025 Uiso 0.2294(5) 1 calc R . . O -1
C2A C 0.7314(2) 0.3679(4) 0.3435(4) 0.0272(9) Uani 0.2294(5) 1 d . . . O -1
H2AA H 0.717488 0.420736 0.287767 0.033 Uiso 0.2294(5) 1 calc R . . O -1
H2AB H 0.693064 0.339142 0.380173 0.033 Uiso 0.2294(5) 1 calc R . . O -1
C3A C 0.7668(2) 0.2764(4) 0.2836(5) 0.0335(8) Uani 0.2294(5) 1 d . . . O -1
H3AA H 0.804702 0.306639 0.246716 0.040 Uiso 0.2294(5) 1 calc R . . O -1
H3AB H 0.781991 0.225981 0.340651 0.040 Uiso 0.2294(5) 1 calc R . . O -1
C4A C 0.7304(2) 0.2159(4) 0.1996(5) 0.0350(8) Uani 0.2294(5) 1 d . . . O -1
H4AA H 0.691125 0.189250 0.233078 0.053 Uiso 0.2294(5) 1 calc GR . . O -1
H4AB H 0.755993 0.155995 0.173347 0.053 Uiso 0.2294(5) 1 calc GR . . O -1
H4AC H 0.720074 0.262284 0.136902 0.053 Uiso 0.2294(5) 1 calc GR . . O -1
C1B C 0.6900(2) 0.4674(3) 0.5697(4) 0.0245(7) Uiso 0.2294(5) 1 d . . . O -1
H1BA H 0.654800 0.490260 0.520661 0.029 Uiso 0.2294(5) 1 calc R . . O -1
H1BB H 0.695117 0.391301 0.551346 0.029 Uiso 0.2294(5) 1 calc R . . O -1
C2B C 0.6593(2) 0.4547(4) 0.6482(4) 0.0240(6) Uiso 0.2294(5) 1 d . . . O -1
H2BA H 0.691412 0.435931 0.704963 0.029 Uiso 0.2294(5) 1 calc R . . O -1
H2BB H 0.637107 0.387382 0.631571 0.029 Uiso 0.2294(5) 1 calc R . . O -1
C3B C 0.6093(2) 0.5162(4) 0.7169(4) 0.0305(8) Uiso 0.2294(5) 1 d . . . O -1
H3BA H 0.629843 0.577849 0.753054 0.037 Uiso 0.2294(5) 1 calc R . . O -1
H3BB H 0.575891 0.543400 0.666609 0.037 Uiso 0.2294(5) 1 calc R . . O -1
C4B C 0.5798(3) 0.4481(4) 0.8031(5) 0.0319(8) Uiso 0.2294(5) 1 d . . . O -1
H4BA H 0.557727 0.388816 0.767301 0.048 Uiso 0.2294(5) 1 calc GR . . O -1
H4BB H 0.549363 0.489969 0.846244 0.048 Uiso 0.2294(5) 1 calc GR . . O -1
H4BC H 0.612829 0.420493 0.852549 0.048 Uiso 0.2294(5) 1 calc GR . . O -1
C1C C 0.7154(2) 0.5962(4) 0.4205(4) 0.0210(7) Uani 0.2294(5) 1 d . . . O -1
H1CA H 0.678033 0.566951 0.381123 0.025 Uiso 0.2294(5) 1 calc R . . O -1
H1CB H 0.700192 0.654528 0.468733 0.025 Uiso 0.2294(5) 1 calc R . . O -1
C2C C 0.7607(2) 0.6421(3) 0.3351(3) 0.0272(9) Uani 0.2294(5) 1 d . . . O -1
H2CA H 0.797053 0.676359 0.372855 0.033 Uiso 0.2294(5) 1 calc R . . O -1
H2CB H 0.777209 0.584948 0.286747 0.033 Uiso 0.2294(5) 1 calc R . . O -1
C3C C 0.7255(3) 0.7219(5) 0.2671(5) 0.0335(8) Uani 0.2294(5) 1 d . . . O -1
H3CA H 0.707339 0.777134 0.316209 0.040 Uiso 0.2294(5) 1 calc R . . O -1
H3CB H 0.690071 0.686817 0.227423 0.040 Uiso 0.2294(5) 1 calc R . . O -1
C4C C 0.7706(2) 0.7734(4) 0.1828(5) 0.0350(8) Uani 0.2294(5) 1 d . . . O -1
H4CA H 0.801463 0.817855 0.222091 0.053 Uiso 0.2294(5) 1 calc GR . . O -1
H4CB H 0.746147 0.817310 0.131015 0.053 Uiso 0.2294(5) 1 calc GR . . O -1
H4CC H 0.793051 0.717966 0.141419 0.053 Uiso 0.2294(5) 1 calc GR . . O -1
C1D C 0.7958(2) 0.5607(4) 0.5657(4) 0.0245(7) Uiso 0.2294(5) 1 d . . . O -1
H1DA H 0.830435 0.582857 0.515197 0.029 Uiso 0.2294(5) 1 calc R . . O -1
H1DB H 0.777743 0.625886 0.598877 0.029 Uiso 0.2294(5) 1 calc R . . O -1
C2D C 0.82435(16) 0.4959(12) 0.6572(3) 0.0240(6) Uiso 0.2294(5) 1 d . . . O -1
H2DA H 0.809004 0.537592 0.721525 0.029 Uiso 0.2294(5) 1 calc R . . O -1
H2DB H 0.795249 0.434290 0.654507 0.029 Uiso 0.2294(5) 1 calc R . . O -1
C3D C 0.8791(3) 0.4444(4) 0.7098(5) 0.0305(8) Uiso 0.2294(5) 1 d . . . O -1
H3DA H 0.866104 0.371503 0.729932 0.037 Uiso 0.2294(5) 1 calc R . . O -1
H3DB H 0.912644 0.437855 0.652514 0.037 Uiso 0.2294(5) 1 calc R . . O -1
C4D C 0.90828(19) 0.4918(7) 0.8079(4) 0.0319(8) Uiso 0.2294(5) 1 d . . . O -1
H4DA H 0.944360 0.447634 0.833122 0.038 Uiso 0.2294(5) 1 calc R . . O -1
H4DB H 0.876896 0.496022 0.868875 0.038 Uiso 0.2294(5) 1 calc R . . O -1
C5D C 0.9322(3) 0.6060(5) 0.7767(5) 0.0415(14) Uiso 0.2294(5) 1 d . . . O -1
H5DA H 0.958750 0.602136 0.709954 0.062 Uiso 0.2294(5) 1 calc GR . . O -1
H5DB H 0.957171 0.635004 0.838293 0.062 Uiso 0.2294(5) 1 calc GR . . O -1
H5DC H 0.895678 0.652099 0.762363 0.062 Uiso 0.2294(5) 1 calc GR . . O -1
H20A H 0.4197(10) 0.4706(19) 0.6331(18) 0.062 Uiso 0.65(2) 1 d R . . . .
H17D H 0.4308(15) 0.130(3) 0.753(2) 0.062 Uiso 0.54(3) 1 d R . . . .
H12D H 0.4371(15) 0.378(3) 0.588(3) 0.032(9) Uiso 0.38(3) 1 d . . . . .

loop_
_atom_site_aniso_label
_atom_site_aniso_U_11
_atom_site_aniso_U_22
_atom_site_aniso_U_33
_atom_site_aniso_U_23
_atom_site_aniso_U_13
_atom_site_aniso_U_12
O2 0.0277(4) 0.0242(4) 0.0262(4) -0.0005(3) -0.0030(3) 0.0011(3)
O10 0.0257(4) 0.0280(4) 0.0261(4) 0.0002(3) -0.0023(3) 0.0006(3)
O11 0.0260(4) 0.0250(4) 0.0269(4) -0.0008(3) -0.0001(3) 0.0003(3)
O12 0.0302(4) 0.0280(4) 0.0245(4) -0.0011(3) -0.0011(3) 0.0009(3)
O13 0.0244(5) 0.0239(5) 0.0236(5) 0.000 0.0004(5) 0.000
O14 0.0325(4) 0.0271(4) 0.0270(4) 0.0008(3) -0.0002(3) 0.0012(3)
O15 0.0240(5) 0.0268(5) 0.0244(6) 0.000 0.0002(5) 0.000
O16 0.0241(5) 0.0268(5) 0.0256(6) 0.000 -0.0005(5) 0.000
O17 0.0258(4) 0.0271(4) 0.0246(4) 0.0004(3) -0.0008(3) -0.0016(3)
O19 0.0320(6) 0.0300(6) 0.0301(6) -0.0029(5) 0.000 0.000
C1A 0.0219(13) 0.0141(13) 0.0272(13) 0.0083(16) 0.0047(14) 0.0060(11)
C2A 0.034(2) 0.0237(11) 0.0239(11) 0.0024(19) 0.022(3) -0.0048(9)
C3A 0.0315(15) 0.0254(13) 0.0435(17) -0.001(3) -0.009(2) 0.0018(10)
C4A 0.0466(18) 0.0250(13) 0.0334(16) -0.006(2) 0.002(3) -0.0064(10)
C1C 0.0219(13) 0.0141(13) 0.0272(13) 0.0083(16) 0.0047(14) 0.0060(11)
C2C 0.034(2) 0.0237(11) 0.0239(11) 0.0024(19) 0.022(3) -0.0048(9)
C3C 0.0315(15) 0.0254(13) 0.0435(17) -0.001(3) -0.009(2) 0.0018(10)
C4C 0.0466(18) 0.0250(13) 0.0334(16) -0.006(2) 0.002(3) -0.0064(10)

loop_
_atom_type_symbol
_atom_type_description
_atom_type_scat_dispersion_real
_atom_type_scat_dispersion_imag
_atom_type_scat_source
C C 0.0033 0.0016 'International Tables Vol C Tables 4.2.6.8 and 6.1.1.4'
H H 0.0000 0.0000 'International Tables Vol C Tables 4.2.6.8 and 6.1.1.4'
Br Br -0.2901 2.4595 'International Tables Vol C Tables 4.2.6.8 and 6.1.1.4'
N N 0.0061 0.0033 'International Tables Vol C Tables 4.2.6.8 and 6.1.1.4'
O O 0.0106 0.0060 'International Tables Vol C Tables 4.2.6.8 and 6.1.1.4'

loop_
_geom_angle_atom_site_label_1
_geom_angle_atom_site_label_2
_geom_angle_atom_site_label_3
_geom_angle
_geom_angle_site_symmetry_1
_geom_angle_site_symmetry_3
_geom_angle_publ_flag
C1A N1 C1B 112.0(4) . . ?
C1A N1 C1C 111.5(3) . . ?
C1A N1 C1D 109.3(4) . . ?
C1B N1 C1C 106.9(4) . . ?
C1B N1 C1D 110.6(3) . . ?
C1D N1 C1C 106.4(4) . . ?
N1 C1A C2A 118.3(4) . . ?
C1A C2A C3A 112.4(4) . . ?
C4A C3A C2A 116.9(4) . . ?
C2B C1B N1 159.5(5) . . ?
C1B C2B C3B 138.4(5) . . ?
C4B C3B C2B 111.6(4) . . ?
C2C C1C N1 115.1(4) . . ?
C3C C2C C1C 108.4(4) . . ?
C2C C3C C4C 109.8(4) . . ?
C2D C1D N1 117.0(6) . . ?
C3D C2D C1D 150.9(5) . . ?
C4D C3D C2D 119.9(6) . . ?
C3D C4D C5D 108.5(5) . . ?

loop_
_geom_bond_atom_site_label_1
_geom_bond_atom_site_label_2
_geom_bond_distance
_geom_bond_site_symmetry_2
_geom_bond_publ_flag
N1 C1A 1.472(7) . ?
N1 C1B 1.532(6) . ?
N1 C1C 1.555(6) . ?
N1 C1D 1.536(6) . ?
C1A C2A 1.503(7) . ?
C2A C3A 1.551(7) . ?
C3A C4A 1.480(8) . ?
C1B C2B 1.156(7) . ?
C2B C3B 1.548(7) . ?
C3B C4B 1.483(7) . ?
C1C C2C 1.518(6) . ?
C2C C3C 1.495(7) . ?
C3C C4C 1.535(8) . ?
C1D C2D 1.498(10) . ?
C2D C3D 1.468(9) . ?
C3D C4D 1.459(8) . ?
C4D C5D 1.571(11) . ?
